data_7009088
loop_
_publ_author_name
'Zhang, Qian-Feng'
'Bao, Mo-Tai'
'Hong, Mao-Chun'
'Cao, Rong'
'Song, Ying-Lin'
'Xin, Xin-Quan'

_publ_section_title
;
 Syntheses, crystal structures and non-linear optical responses of two
 new heteroselenometallic cluster compounds containing dithiocarbamate
 ligands
;
_journal_issue 4
_journal_name_full 'Journal of the Chemical Society, Dalton Transactions'
_journal_page_first 605
_journal_paper_doi 10.1039/a908524f
_journal_year 2000
_chemical_formula_sum 'C31 H70 Cu3 N5 S6 Se4 W'
_chemical_formula_weight 1395.59
_chemical_name_systematic
; 
 ? 
;
_space_group_IT_number 19
_symmetry_space_group_name_Hall 'P 2ac 2ab'
_symmetry_space_group_name_H-M 'P 21 21 21'
_atom_sites_solution_hydrogens geom
_atom_sites_solution_primary direct
_atom_sites_solution_secondary difmap
_audit_creation_method SHELXL
_cell_angle_alpha 90.00
_cell_angle_beta 90.00
_cell_angle_gamma 90.00
_cell_formula_units_Z 4
_cell_length_a 12.974(2)
_cell_length_b 13.358(2)
_cell_length_c 29.736(3)
_cell_measurement_reflns_used 236
_cell_measurement_temperature 293(2)
_cell_measurement_theta_max 23.26
_cell_measurement_theta_min 1.71
_cell_volume 5153.4(12)
_computing_cell_refinement 'SAINT (Siemens, 1996b)'
_computing_data_collection 'SMART (Siemens, 1996a)'
_computing_data_reduction SAINT
_computing_molecular_graphics SHELXTL
_computing_publication_material
;
SHELXTL, PARST (Nardelli, 1995) and PLATON (Spek, 1990)
;
_computing_structure_refinement SHELXTL
_computing_structure_solution 'SHELXTL (Sheldrick, 1997)'
_diffrn_ambient_temperature 293(2)
_diffrn_measurement_device
;
Siemens SMART CCD area detector diffractometer
;
_diffrn_measurement_method '\w scans'
_diffrn_radiation_monochromator graphite
_diffrn_radiation_source 'fine-focus sealed tube'
_diffrn_radiation_type MoK\a
_diffrn_radiation_wavelength 0.71073
_diffrn_reflns_av_R_equivalents 0.0394
_diffrn_reflns_av_sigmaI/netI 0.0626
_diffrn_reflns_limit_h_max 10
_diffrn_reflns_limit_h_min -14
_diffrn_reflns_limit_k_max 14
_diffrn_reflns_limit_k_min -10
_diffrn_reflns_limit_l_max 28
_diffrn_reflns_limit_l_min -33
_diffrn_reflns_number 16495
_diffrn_reflns_theta_max 23.26
_diffrn_reflns_theta_min 1.71
_exptl_absorpt_coefficient_mu 6.541
_exptl_absorpt_correction_T_max 1.0000
_exptl_absorpt_correction_T_min 0.5293
_exptl_absorpt_correction_type empirical
_exptl_absorpt_process_details 'SADABS (Sheldrick, 1996)'
_exptl_crystal_colour red
_exptl_crystal_density_diffrn 1.799
_exptl_crystal_description block
_exptl_crystal_F_000 2736
_exptl_crystal_size_max 0.42
_exptl_crystal_size_mid 0.35
_exptl_crystal_size_min 0.28
_refine_diff_density_max 1.080
_refine_diff_density_min -0.577
_refine_diff_density_rms 0.108
_refine_ls_abs_structure_details 'Flack H D (1983), Acta Cryst. A39, 876-881'
_refine_ls_abs_structure_Flack 0.99(2)
_refine_ls_extinction_method none
_refine_ls_goodness_of_fit_all 1.067
_refine_ls_goodness_of_fit_obs 1.069
_refine_ls_matrix_type full
_refine_ls_number_parameters 450
_refine_ls_number_reflns 7245
_refine_ls_number_restraints 0
_refine_ls_restrained_S_all 1.072
_refine_ls_restrained_S_obs 1.069
_refine_ls_R_factor_all 0.0795
_refine_ls_R_factor_obs 0.0617
_refine_ls_shift/esd_max 0.003
_refine_ls_shift/esd_mean 0.000
_refine_ls_structure_factor_coef Fsqd
_refine_ls_weighting_details 'w=1/[\s^2^(Fo^2^)+(0.0431P)^2^+58.5739P] where P=(Fo^2^+2Fc^2^)/3'
_refine_ls_weighting_scheme calc
_refine_ls_wR_factor_all 0.1448
_refine_ls_wR_factor_obs 0.1308
_reflns_number_observed 6012
_reflns_number_total 7246
_reflns_observed_criterion >2sigma(I)
_cod_data_source_file a908524f.txt
_cod_data_source_block WSe4Cu3
_cod_depositor_comments
;
The following automatic conversions were performed:

'_refine_ls_weighting_scheme' value 'calc
w=1/[\s^2^(Fo^2^)+(0.0431P)^2^+58.5739P] where P=(Fo^2^+2Fc^2^)/3'
was changed to 'calc'. New tag '_refine_ls_weighting_details' was
created. The value of the new tag was set to
'w=1/[\s^2^(Fo^2^)+(0.0431P)^2^+58.5739P] where P=(Fo^2^+2Fc^2^)/3'.

Automatic conversion script
Id: cif_fix_values 3143 2015-03-26 13:38:13Z robertas 
;
_cod_database_code 7009088

loop_
_symmetry_equiv_pos_as_xyz
'x, y, z'
'-x+1/2, -y, z+1/2'
'-x, y+1/2, -z+1/2'
'x+1/2, -y+1/2, -z'

loop_
_atom_site_aniso_label
_atom_site_aniso_U_11
_atom_site_aniso_U_22
_atom_site_aniso_U_33
_atom_site_aniso_U_23
_atom_site_aniso_U_13
_atom_site_aniso_U_12
W1 0.0448(3) 0.0460(4) 0.0420(3) 0.0022(3) -0.0035(3) -0.0024(3)
Se1 0.0593(11) 0.0646(13) 0.0543(10) 0.0098(9) -0.0130(9) -0.0013(10)
Se2 0.0625(12) 0.0723(14) 0.0564(11) -0.0118(10) 0.0075(9) -0.0029(11)
Se3 0.0838(13) 0.0545(11) 0.0684(12) 0.0071(10) -0.0078(12) -0.0173(10)
Se4 0.0505(9) 0.0681(12) 0.0573(10) 0.0019(11) -0.0037(8) 0.0045(9)
Cu1 0.0678(14) 0.0612(14) 0.088(2) -0.0003(14) -0.0005(15) 0.0125(11)
Cu2 0.0664(14) 0.076(2) 0.0602(13) -0.0110(12) -0.0104(11) -0.0069(13)
Cu3 0.0619(15) 0.071(2) 0.0634(14) -0.0085(12) -0.0113(11) -0.0091(12)
S1 0.068(3) 0.074(4) 0.138(5) 0.013(4) 0.009(4) 0.011(3)
S2 0.084(4) 0.066(4) 0.129(6) 0.001(4) 0.019(4) -0.003(3)
S3 0.110(4) 0.069(3) 0.064(3) 0.005(3) -0.014(3) -0.020(3)
S4 0.085(4) 0.060(3) 0.066(3) 0.001(2) -0.005(3) -0.013(3)
S5 0.061(3) 0.098(4) 0.069(3) -0.029(3) -0.003(3) 0.000(3)
S6 0.057(4) 0.215(9) 0.096(4) -0.080(5) 0.015(3) -0.027(4)
N1 0.112(18) 0.071(15) 0.251(31) 0.023(18) 0.003(20) 0.017(13)
N2 0.084(12) 0.054(10) 0.081(12) -0.014(9) -0.017(10) -0.015(9)
N3 0.083(13) 0.136(17) 0.090(13) -0.033(12) 0.002(12) -0.030(15)
N4 0.068(12) 0.113(15) 0.070(10) -0.016(10) 0.023(9) 0.002(10)
N5 0.062(11) 0.101(15) 0.089(13) 0.027(11) 0.014(9) -0.014(11)
C1 0.109(18) 0.064(14) 0.104(18) 0.001(13) -0.001(15) 0.013(12)
C2 0.244(46) 0.107(26) 0.212(43) -0.004(31) 0.006(42) 0.006(27)
C4 0.078(22) 0.119(27) 0.643(107) 0.089(45) -0.015(40) 0.065(20)
C5 0.085(34) 0.230(68) 0.567(144) -0.022(87) 0.001(57) 0.061(42)
C6 0.071(13) 0.073(13) 0.052(10) -0.021(10) 0.000(9) -0.005(11)
C7 0.070(14) 0.098(18) 0.083(15) -0.029(13) -0.012(12) -0.019(13)
C8 0.109(21) 0.056(13) 0.153(23) -0.008(14) -0.025(19) -0.007(14)
C9 0.125(22) 0.121(23) 0.099(20) 0.005(17) -0.050(18) -0.006(19)
C10 0.225(38) 0.169(30) 0.065(16) -0.018(19) -0.019(21) -0.019(27)
C11 0.062(13) 0.100(17) 0.065(12) -0.009(12) -0.009(10) -0.023(12)
C12 0.111(20) 0.121(21) 0.106(19) -0.038(17) -0.027(17) -0.031(20)
C13 0.156(36) 0.212(43) 0.204(40) -0.073(35) -0.058(29) -0.015(34)
C14 0.080(20) 0.231(42) 0.170(30) -0.109(30) 0.010(22) -0.057(26)
C15 0.126(32) 0.225(51) 0.251(51) -0.051(43) 0.005(32) -0.002(34)
C16 0.165(28) 0.116(21) 0.100(18) 0.002(16) 0.016(19) -0.021(24)
C17 0.098(21) 0.290(51) 0.143(27) -0.011(30) 0.008(19) -0.090(28)
C18 0.233(44) 0.204(38) 0.122(25) -0.009(25) 0.030(27) 0.133(35)
C19 0.188(36) 0.152(29) 0.157(29) -0.024(24) -0.038(28) 0.078(27)
C20 0.132(26) 0.202(35) 0.107(20) 0.022(23) 0.013(18) -0.012(28)
C21 0.173(36) 0.121(28) 0.212(41) -0.022(28) -0.025(29) 0.005(26)
C22 0.115(23) 0.119(23) 0.135(24) -0.004(19) 0.034(19) -0.001(18)
C23 0.120(21) 0.120(23) 0.111(20) 0.007(18) -0.011(17) -0.035(19)
C24 0.097(22) 0.288(47) 0.087(19) 0.025(24) 0.025(16) -0.028(26)
C25 0.132(27) 0.320(54) 0.085(20) 0.045(27) -0.004(18) 0.041(30)
C26 0.133(25) 0.133(26) 0.122(23) 0.054(21) 0.015(20) -0.017(21)
C27 0.070(20) 0.312(54) 0.236(44) 0.075(39) -0.017(27) 0.026(32)
C28 0.140(29) 0.172(37) 0.220(43) 0.099(34) 0.035(30) -0.067(28)
C29 0.205(44) 0.217(47) 0.149(36) -0.011(33) 0.006(32) 0.016(38)
C30 0.146(29) 0.231(44) 0.100(22) 0.014(25) 0.056(20) 0.022(29)
C31 0.374(78) 0.207(48) 0.240(55) -0.126(43) -0.025(49) 0.090(50)

loop_
_atom_site_label
_atom_site_type_symbol
_atom_site_fract_x
_atom_site_fract_y
_atom_site_fract_z
_atom_site_U_iso_or_equiv
_atom_site_thermal_displace_type
_atom_site_occupancy
_atom_site_calc_flag
_atom_site_refinement_flags
_atom_site_disorder_group
W1 W 0.71110(5) 0.01572(5) 0.13086(2) 0.0443(2) Uani 1 d . .
Se1 Se 0.65074(15) 0.09376(15) 0.06425(6) 0.0594(5) Uani 1 d . .
Se2 Se 0.65870(15) 0.1100(2) 0.19448(6) 0.0638(5) Uani 1 d . .
Se3 Se 0.6467(2) -0.14618(14) 0.13576(7) 0.0689(5) Uani 1 d . .
Se4 Se 0.88929(12) 0.00867(14) 0.12751(6) 0.0586(5) Uani 1 d . .
Cu1 Cu 0.5969(2) 0.1888(2) 0.12771(10) 0.0724(6) Uani 1 d . .
Cu2 Cu 0.8410(2) 0.1073(2) 0.19028(8) 0.0674(6) Uani 1 d . .
Cu3 Cu 0.5649(2) -0.0620(2) 0.07455(8) 0.0656(6) Uani 1 d . .
S1 S 0.4262(4) 0.2572(4) 0.1282(3) 0.093(2) Uani 1 d . .
S2 S 0.6193(4) 0.3685(4) 0.1209(2) 0.093(2) Uani 1 d . .
S3 S 0.9240(5) 0.0781(4) 0.2629(2) 0.081(2) Uani 1 d . .
S4 S 0.9432(4) 0.2522(4) 0.2034(2) 0.0703(14) Uani 1 d . .
S5 S 0.5002(4) -0.1471(5) 0.0118(2) 0.076(2) Uani 1 d . .
S6 S 0.3760(4) -0.0649(7) 0.0835(2) 0.123(3) Uani 1 d . .
N1 N 0.4364(18) 0.4579(15) 0.1247(11) 0.145(10) Uani 1 d . .
N2 N 1.0449(13) 0.2343(12) 0.2807(6) 0.073(5) Uani 1 d . .
N3 N 0.2996(17) -0.1789(16) 0.0192(6) 0.103(6) Uani 1 d . .
N4 N 0.6799(13) 0.4543(15) 0.2749(5) 0.083(5) Uani 1 d . .
N5 N 0.9473(13) 0.3008(15) 0.0470(6) 0.084(5) Uani 1 d . .
C1 C 0.4898(18) 0.3690(16) 0.1246(9) 0.093(7) Uani 1 d . .
C2 C 0.4952(34) 0.5606(26) 0.1276(16) 0.188(16) Uani 1 d . .
H2A H 0.5343(34) 0.5835(26) 0.1538(16) 0.225 Uiso 1 calc R .
C3 C 0.5200(59) 0.5876(60) 0.0803(26) 0.153(25) Uiso 0.55 d P .
C3' C 0.4687(79) 0.6204(78) 0.0918(36) 0.170(37) Uiso 0.45 d P .
C4 C 0.3190(24) 0.4612(25) 0.1348(22) 0.280(36) Uani 1 d . .
H4A H 0.2971(24) 0.3918(25) 0.1349(22) 0.336 Uiso 1 calc R .
H4B H 0.3136(24) 0.4839(25) 0.1657(22) 0.336 Uiso 1 calc R .
C5 C 0.2606(37) 0.4999(55) 0.1174(30) 0.294(47) Uani 0.70 d P .
H5A H 0.1954(37) 0.4874(55) 0.1316(30) 0.441 Uiso 0.70 calc PR .
H5B H 0.2583(37) 0.4771(55) 0.0868(30) 0.441 Uiso 0.70 calc PR .
H5C H 0.2749(37) 0.5704(55) 0.1180(30) 0.441 Uiso 0.70 calc PR .
C6 C 0.9768(15) 0.1914(15) 0.2522(6) 0.065(5) Uani 1 d . .
C7 C 1.0874(17) 0.3347(17) 0.2727(7) 0.084(7) Uani 1 d . .
H7A H 1.0974(17) 0.3680(17) 0.3013(7) 0.101 Uiso 1 calc R .
H7B H 1.0382(17) 0.3736(17) 0.2554(7) 0.101 Uiso 1 calc R .
C8 C 1.1876(20) 0.3315(16) 0.2480(9) 0.106(8) Uani 1 d . .
H8A H 1.2124(20) 0.3985(16) 0.2436(9) 0.159 Uiso 1 calc R .
H8B H 1.1779(20) 0.2999(16) 0.2194(9) 0.159 Uiso 1 calc R .
H8C H 1.2370(20) 0.2942(16) 0.2653(9) 0.159 Uiso 1 calc R .
C9 C 1.0747(21) 0.1880(22) 0.3229(9) 0.115(9) Uani 1 d . .
H9A H 1.1444(21) 0.2086(22) 0.3303(9) 0.138 Uiso 1 calc R .
H9B H 1.0749(21) 0.1159(22) 0.3191(9) 0.138 Uiso 1 calc R .
C10 C 1.0046(28) 0.2148(24) 0.3611(9) 0.153(13) Uani 1 d . .
H10A H 1.0279(28) 0.1823(24) 0.3880(9) 0.230 Uiso 1 calc R .
H10B H 0.9357(28) 0.1932(24) 0.3543(9) 0.230 Uiso 1 calc R .
H10C H 1.0052(28) 0.2860(24) 0.3654(9) 0.230 Uiso 1 calc R .
C11 C 0.3827(15) -0.1356(17) 0.0363(7) 0.076(6) Uani 1 d . .
C12 C 0.3008(24) -0.2341(21) -0.0234(8) 0.113(9) Uani 1 d . .
H12A H 0.3531(24) -0.2063(21) -0.0431(8) 0.135 Uiso 1 calc R .
H12B H 0.2345(24) -0.2274(21) -0.0382(8) 0.135 Uiso 1 calc R .
C13 C 0.3229(29) -0.3415(31) -0.0152(13) 0.191(18) Uani 1 d . .
H13A H 0.3234(29) -0.3769(31) -0.0433(13) 0.286 Uiso 1 calc R .
H13B H 0.2706(29) -0.3691(31) 0.0040(13) 0.286 Uiso 1 calc R .
H13C H 0.3889(29) -0.3480(31) -0.0009(13) 0.286 Uiso 1 calc R .
C14 C 0.1983(23) -0.1842(29) 0.0444(12) 0.160(16) Uani 1 d . .
H14A H 0.1627(23) -0.2453(29) 0.0362(12) 0.192 Uiso 1 calc R .
H14B H 0.2121(23) -0.1867(29) 0.0765(12) 0.192 Uiso 1 calc R .
C15 C 0.1325(29) -0.0994(33) 0.0349(16) 0.201(20) Uani 1 d . .
H15A H 0.0694(29) -0.1057(33) 0.0515(16) 0.301 Uiso 1 calc R .
H15B H 0.1176(29) -0.0974(33) 0.0033(16) 0.301 Uiso 1 calc R .
H15C H 0.1670(29) -0.0388(33) 0.0436(16) 0.301 Uiso 1 calc R .
C16 C 0.7222(23) 0.5133(22) 0.3138(8) 0.127(9) Uani 1 d . .
H16A H 0.7088(23) 0.4768(22) 0.3414(8) 0.152 Uiso 1 calc R .
H16B H 0.6857(23) 0.5765(22) 0.3156(8) 0.152 Uiso 1 calc R .
C17 C 0.8373(21) 0.5343(32) 0.3106(11) 0.177(17) Uani 1 d . .
H17A H 0.8589(21) 0.5720(32) 0.3364(11) 0.265 Uiso 1 calc R .
H17B H 0.8513(21) 0.5721(32) 0.2838(11) 0.265 Uiso 1 calc R .
H17C H 0.8744(21) 0.4722(32) 0.3096(11) 0.265 Uiso 1 calc R .
C18 C 0.7329(32) 0.3700(28) 0.2610(11) 0.186(18) Uani 1 d . .
H18A H 0.8033(32) 0.3875(28) 0.2534(11) 0.223 Uiso 1 calc R .
H18B H 0.7003(32) 0.3420(28) 0.2345(11) 0.223 Uiso 1 calc R .
C19 C 0.7321(28) 0.2887(24) 0.3012(11) 0.165(15) Uani 1 d . .
H19A H 0.7686(28) 0.2298(24) 0.2919(11) 0.248 Uiso 1 calc R .
H19B H 0.6622(28) 0.2715(24) 0.3085(11) 0.248 Uiso 1 calc R .
H19C H 0.7651(28) 0.3167(24) 0.3273(11) 0.248 Uiso 1 calc R .
C20 C 0.6843(24) 0.5240(28) 0.2311(9) 0.147(12) Uani 1 d . .
H20A H 0.7551(24) 0.5423(28) 0.2247(9) 0.176 Uiso 1 calc R .
H20B H 0.6571(24) 0.4880(28) 0.2054(9) 0.176 Uiso 1 calc R .
C21 C 0.6173(28) 0.6224(25) 0.2399(13) 0.169(15) Uani 1 d . .
H21A H 0.6196(28) 0.6645(25) 0.2138(13) 0.253 Uiso 1 calc R .
H21B H 0.6449(28) 0.6580(25) 0.2652(13) 0.253 Uiso 1 calc R .
H21C H 0.5472(28) 0.6038(25) 0.2460(13) 0.253 Uiso 1 calc R .
C22 C 0.5751(21) 0.4392(22) 0.2868(10) 0.123(10) Uani 1 d . .
H22A H 0.5436(21) 0.5038(22) 0.2926(10) 0.147 Uiso 1 calc R .
H22B H 0.5723(21) 0.4008(22) 0.3144(10) 0.147 Uiso 1 calc R .
C23 C 0.5089(22) 0.3819(21) 0.2488(9) 0.117(9) Uani 1 d . .
H23A H 0.4391(22) 0.3742(21) 0.2590(9) 0.176 Uiso 1 calc R .
H23B H 0.5385(22) 0.3171(21) 0.2434(9) 0.176 Uiso 1 calc R .
H23C H 0.5098(22) 0.4202(21) 0.2215(9) 0.176 Uiso 1 calc R .
C24 C 1.0576(21) 0.3196(30) 0.0522(9) 0.157(15) Uani 1 d . .
H24A H 1.0681(21) 0.3887(30) 0.0612(9) 0.189 Uiso 1 calc R .
H24B H 1.0917(21) 0.3097(30) 0.0235(9) 0.189 Uiso 1 calc R .
C25 C 1.1078(24) 0.2476(32) 0.0887(10) 0.179(18) Uani 1 d . .
H25A H 1.1801(24) 0.2620(32) 0.0912(10) 0.269 Uiso 1 calc R .
H25B H 1.0987(24) 0.1792(32) 0.0796(10) 0.269 Uiso 1 calc R .
H25C H 1.0751(24) 0.2582(32) 0.1173(10) 0.269 Uiso 1 calc R .
C26 C 0.9100(23) 0.3648(23) 0.0086(10) 0.129(11) Uani 1 d . .
H26A H 0.9490(23) 0.3476(23) -0.0182(10) 0.155 Uiso 1 calc R .
H26B H 0.9245(23) 0.4344(23) 0.0155(10) 0.155 Uiso 1 calc R .
C27 C 0.7937(25) 0.3543(33) -0.0021(13) 0.206(20) Uani 1 d . .
H27A H 0.7762(25) 0.3971(33) -0.0269(13) 0.309 Uiso 1 calc R .
H27B H 0.7541(25) 0.3731(33) 0.0238(13) 0.309 Uiso 1 calc R .
H27C H 0.7787(25) 0.2861(33) -0.0099(13) 0.309 Uiso 1 calc R .
C28 C 0.9196(27) 0.1954(29) 0.0378(14) 0.178(17) Uani 1 d . .
H28A H 0.8458(27) 0.1916(29) 0.0330(14) 0.213 Uiso 1 calc R .
H28B H 0.9356(27) 0.1558(29) 0.0642(14) 0.213 Uiso 1 calc R .
C29 C 0.9728(34) 0.1495(33) -0.0019(13) 0.190(18) Uani 1 d . .
H29A H 0.9503(34) 0.0815(33) -0.0054(13) 0.285 Uiso 1 calc R .
H29B H 1.0460(34) 0.1508(33) 0.0028(13) 0.285 Uiso 1 calc R .
H29C H 0.9561(34) 0.1868(33) -0.0285(13) 0.285 Uiso 1 calc R .
C30 C 0.8847(25) 0.3278(32) 0.0881(10) 0.159(15) Uani 1 d . .
H30A H 0.8117(25) 0.3213(32) 0.0817(10) 0.190 Uiso 1 calc R .
H30B H 0.9017(25) 0.2832(32) 0.1128(10) 0.190 Uiso 1 calc R .
C31 C 0.9096(42) 0.4338(37) 0.1006(15) 0.274(31) Uani 1 d . .
H31A H 0.8706(42) 0.4526(37) 0.1268(15) 0.411 Uiso 1 calc R .
H31B H 0.8922(42) 0.4774(37) 0.0761(15) 0.411 Uiso 1 calc R .
H31C H 0.9818(42) 0.4395(37) 0.1071(15) 0.411 Uiso 1 calc R .

loop_
_atom_type_symbol
_atom_type_description
_atom_type_scat_dispersion_real
_atom_type_scat_dispersion_imag
_atom_type_scat_source
C C 0.0033 0.0016 'International Tables Vol C Tables 4.2.6.8 and 6.1.1.4'
H H 0.0000 0.0000 'International Tables Vol C Tables 4.2.6.8 and 6.1.1.4'
N N 0.0061 0.0033 'International Tables Vol C Tables 4.2.6.8 and 6.1.1.4'
S S 0.1246 0.1234 'International Tables Vol C Tables 4.2.6.8 and 6.1.1.4'
Cu Cu 0.3201 1.2651 'International Tables Vol C Tables 4.2.6.8 and 6.1.1.4'
Se Se -0.0929 2.2259 'International Tables Vol C Tables 4.2.6.8 and 6.1.1.4'
W W -0.8490 6.8722 'International Tables Vol C Tables 4.2.6.8 and 6.1.1.4'

loop_
_geom_angle_atom_site_label_1
_geom_angle_atom_site_label_2
_geom_angle_atom_site_label_3
_geom_angle
_geom_angle_site_symmetry_1
_geom_angle_site_symmetry_3
_geom_angle_publ_flag
Se4 W1 Se3 108.91(8) . . ?
Se4 W1 Se1 108.16(7) . . ?
Se3 W1 Se1 110.05(7) . . ?
Se4 W1 Se2 109.99(7) . . ?
Se3 W1 Se2 109.95(8) . . ?
Se1 W1 Se2 109.75(7) . . ?
Se4 W1 Cu2 55.26(7) . . ?
Se3 W1 Cu2 126.77(8) . . ?
Se1 W1 Cu2 123.17(8) . . ?
Se2 W1 Cu2 54.76(7) . . ?
Se4 W1 Cu3 130.58(8) . . ?
Se3 W1 Cu3 55.64(7) . . ?
Se1 W1 Cu3 54.99(7) . . ?
Se2 W1 Cu3 119.42(7) . . ?
Cu2 W1 Cu3 173.79(8) . . ?
Se4 W1 Cu1 124.82(8) . . ?
Se3 W1 Cu1 126.26(8) . . ?
Se1 W1 Cu1 54.80(8) . . ?
Se2 W1 Cu1 54.96(8) . . ?
Cu2 W1 Cu1 88.72(8) . . ?
Cu3 W1 Cu1 85.67(8) . . ?
W1 Se1 Cu1 70.66(8) . . ?
W1 Se1 Cu3 70.28(7) . . ?
Cu1 Se1 Cu3 103.13(11) . . ?
Cu2 Se2 W1 70.35(8) . . ?
Cu2 Se2 Cu1 107.35(11) . . ?
W1 Se2 Cu1 70.52(8) . . ?
W1 Se3 Cu3 70.94(8) . . ?
W1 Se4 Cu2 71.31(8) . . ?
Se1 Cu1 Se2 109.06(11) . . ?
Se1 Cu1 S1 118.7(2) . . ?
Se2 Cu1 S1 118.2(2) . . ?
Se1 Cu1 S2 115.3(2) . . ?
Se2 Cu1 S2 117.7(2) . . ?
S1 Cu1 S2 74.6(2) . . ?
Se1 Cu1 W1 54.54(7) . . ?
Se2 Cu1 W1 54.52(7) . . ?
S1 Cu1 W1 145.0(2) . . ?
S2 Cu1 W1 140.4(2) . . ?
Se2 Cu2 Se4 108.30(11) . . ?
Se2 Cu2 S4 122.4(2) . . ?
Se4 Cu2 S4 115.7(2) . . ?
Se2 Cu2 S3 113.3(2) . . ?
Se4 Cu2 S3 119.4(2) . . ?
S4 Cu2 S3 74.9(2) . . ?
Se2 Cu2 W1 54.89(7) . . ?
Se4 Cu2 W1 53.43(6) . . ?
S4 Cu2 W1 144.5(2) . . ?
S3 Cu2 W1 140.5(2) . . ?
S5 Cu3 Se1 119.3(2) . . ?
S5 Cu3 Se3 122.5(2) . . ?
Se1 Cu3 Se3 107.60(10) . . ?
S5 Cu3 S6 73.9(2) . . ?
Se1 Cu3 S6 119.6(3) . . ?
Se3 Cu3 S6 110.5(2) . . ?
S5 Cu3 W1 157.1(2) . . ?
Se1 Cu3 W1 54.73(6) . . ?
Se3 Cu3 W1 53.42(6) . . ?
S6 Cu3 W1 129.0(2) . . ?
C1 S1 Cu1 83.5(8) . . ?
C1 S2 Cu1 83.1(8) . . ?
C6 S3 Cu2 82.5(7) . . ?
C6 S4 Cu2 84.0(7) . . ?
C11 S5 Cu3 86.3(7) . . ?
C11 S6 Cu3 82.4(7) . . ?
C1 N1 C4 121.3(22) . . ?
C1 N1 C2 120.7(24) . . ?
C4 N1 C2 116.2(24) . . ?
C6 N2 C9 122.3(19) . . ?
C6 N2 C7 122.2(18) . . ?
C9 N2 C7 115.3(17) . . ?
C11 N3 C12 122.9(22) . . ?
C11 N3 C14 122.4(18) . . ?
C12 N3 C14 114.4(21) . . ?
C18 N4 C22 115.8(26) . . ?
C18 N4 C16 118.4(24) . . ?
C22 N4 C16 103.5(19) . . ?
C18 N4 C20 102.3(21) . . ?
C22 N4 C20 108.6(21) . . ?
C16 N4 C20 107.9(20) . . ?
C24 N5 C28 114.9(26) . . ?
C24 N5 C26 107.3(20) . . ?
C28 N5 C26 108.8(24) . . ?
C24 N5 C30 113.5(23) . . ?
C28 N5 C30 104.2(24) . . ?
C26 N5 C30 107.8(22) . . ?
N1 C1 S2 120.4(18) . . ?
N1 C1 S1 120.8(18) . . ?
S2 C1 S1 118.8(13) . . ?
C3' C2 C3 35.0(47) . . ?
C3' C2 N1 110.2(56) . . ?
C3 C2 N1 105.5(44) . . ?
C3' C3 C2 65.5(95) . . ?
C3 C3' C2 79.5(100) . . ?
C5 C4 N1 128.7(70) . . ?
N2 C6 S3 121.8(16) . . ?
N2 C6 S4 119.6(15) . . ?
S3 C6 S4 118.6(11) . . ?
N2 C7 C8 112.4(19) . . ?
N2 C9 C10 113.1(23) . . ?
N3 C11 S6 121.4(16) . . ?
N3 C11 S5 121.7(17) . . ?
S6 C11 S5 116.9(11) . . ?
N3 C12 C13 110.2(25) . . ?
C15 C14 N3 112.2(35) . . ?
N4 C16 C17 114.0(23) . . ?
N4 C18 C19 108.9(24) . . ?
C21 C20 N4 109.1(24) . . ?
N4 C22 C23 113.8(22) . . ?
N5 C24 C25 111.8(24) . . ?
N5 C26 C27 114.6(23) . . ?
N5 C28 C29 115.0(25) . . ?
C31 C30 N5 108.1(30) . . ?

loop_
_geom_bond_atom_site_label_1
_geom_bond_atom_site_label_2
_geom_bond_distance
_geom_bond_site_symmetry_2
_geom_bond_publ_flag
W1 Se4 2.316(2) . ?
W1 Se3 2.323(2) . ?
W1 Se1 2.371(2) . ?
W1 Se2 2.373(2) . ?
W1 Cu2 2.731(2) . ?
W1 Cu3 2.734(2) . ?
W1 Cu1 2.747(2) . ?
Se1 Cu1 2.379(3) . ?
Se1 Cu3 2.379(3) . ?
Se2 Cu2 2.369(3) . ?
Se2 Cu1 2.386(3) . ?
Se3 Cu3 2.388(3) . ?
Se4 Cu2 2.369(3) . ?
Cu1 S1 2.396(6) . ?
Cu1 S2 2.427(6) . ?
Cu2 S4 2.378(6) . ?
Cu2 S3 2.445(6) . ?
Cu3 S5 2.341(5) . ?
Cu3 S6 2.466(6) . ?
S1 C1 1.71(2) . ?
S2 C1 1.68(2) . ?
S3 C6 1.69(2) . ?
S4 C6 1.72(2) . ?
S5 C11 1.70(2) . ?
S6 C11 1.69(2) . ?
N1 C1 1.38(3) . ?
N1 C4 1.55(4) . ?
N1 C2 1.57(4) . ?
N2 C6 1.35(2) . ?
N2 C9 1.45(3) . ?
N2 C7 1.47(3) . ?
N3 C11 1.32(3) . ?
N3 C12 1.47(3) . ?
N3 C14 1.52(4) . ?
N4 C18 1.38(3) . ?
N4 C22 1.42(3) . ?
N4 C16 1.50(3) . ?
N4 C20 1.60(3) . ?
N5 C24 1.46(3) . ?
N5 C28 1.48(4) . ?
N5 C26 1.51(3) . ?
N5 C30 1.51(3) . ?
C2 C3' 1.37(10) . ?
C2 C3 1.49(8) . ?
C3 C3' 0.87(11) . ?
C4 C5 1.05(7) . ?
C7 C8 1.49(3) . ?
C9 C10 1.50(4) . ?
C12 C13 1.48(4) . ?
C14 C15 1.45(5) . ?
C16 C17 1.52(3) . ?
C18 C19 1.61(4) . ?
C20 C21 1.60(4) . ?
C22 C23 1.61(3) . ?
C24 C25 1.59(4) . ?
C26 C27 1.55(4) . ?
C28 C29 1.50(5) . ?
C30 C31 1.50(5) . ?

loop_
_geom_torsion_atom_site_label_1
_geom_torsion_atom_site_label_2
_geom_torsion_atom_site_label_3
_geom_torsion_atom_site_label_4
_geom_torsion
_geom_torsion_site_symmetry_1
_geom_torsion_site_symmetry_2
_geom_torsion_site_symmetry_3
_geom_torsion_site_symmetry_4
_geom_torsion_publ_flag
Se4 W1 Se1 Cu1 -120.26(9) . . . . ?
Se3 W1 Se1 Cu1 120.87(9) . . . . ?
Se2 W1 Se1 Cu1 -0.26(9) . . . . ?
Cu2 W1 Se1 Cu1 -60.41(11) . . . . ?
Cu3 W1 Se1 Cu1 112.42(10) . . . . ?
Cu1 W1 Se1 Cu1 0.0 . . . . ?
Se4 W1 Se1 Cu3 127.31(9) . . . . ?
Se3 W1 Se1 Cu3 8.45(10) . . . . ?
Se2 W1 Se1 Cu3 -112.68(9) . . . . ?
Cu2 W1 Se1 Cu3 -172.83(9) . . . . ?
Cu3 W1 Se1 Cu3 0.0 . . . . ?
Cu1 W1 Se1 Cu3 -112.42(10) . . . . ?
Se4 W1 Se2 Cu2 1.62(11) . . . . ?
Se3 W1 Se2 Cu2 121.55(9) . . . . ?
Se1 W1 Se2 Cu2 -117.26(9) . . . . ?
Cu2 W1 Se2 Cu2 0.0 . . . . ?
Cu3 W1 Se2 Cu2 -177.44(9) . . . . ?
Cu1 W1 Se2 Cu2 -117.52(11) . . . . ?
Se4 W1 Se2 Cu1 119.14(9) . . . . ?
Se3 W1 Se2 Cu1 -120.93(9) . . . . ?
Se1 W1 Se2 Cu1 0.26(9) . . . . ?
Cu2 W1 Se2 Cu1 117.52(11) . . . . ?
Cu3 W1 Se2 Cu1 -59.92(10) . . . . ?
Cu1 W1 Se2 Cu1 0.0 . . . . ?
Se4 W1 Se3 Cu3 -126.78(9) . . . . ?
Se1 W1 Se3 Cu3 -8.38(10) . . . . ?
Se2 W1 Se3 Cu3 112.63(9) . . . . ?
Cu2 W1 Se3 Cu3 172.95(9) . . . . ?
Cu3 W1 Se3 Cu3 0.0 . . . . ?
Cu1 W1 Se3 Cu3 52.06(12) . . . . ?
Se3 W1 Se4 Cu2 -122.17(9) . . . . ?
Se1 W1 Se4 Cu2 118.24(9) . . . . ?
Se2 W1 Se4 Cu2 -1.61(10) . . . . ?
Cu2 W1 Se4 Cu2 0.0 . . . . ?
Cu3 W1 Se4 Cu2 177.31(10) . . . . ?
Cu1 W1 Se4 Cu2 58.97(12) . . . . ?
W1 Se1 Cu1 Se2 0.26(9) . . . . ?
Cu3 Se1 Cu1 Se2 63.58(13) . . . . ?
W1 Se1 Cu1 S1 -139.2(2) . . . . ?
Cu3 Se1 Cu1 S1 -75.8(2) . . . . ?
W1 Se1 Cu1 S2 135.3(2) . . . . ?
Cu3 Se1 Cu1 S2 -161.4(2) . . . . ?
W1 Se1 Cu1 W1 0.0 . . . . ?
Cu3 Se1 Cu1 W1 63.32(8) . . . . ?
Cu2 Se2 Cu1 Se1 60.79(14) . . . . ?
W1 Se2 Cu1 Se1 -0.26(9) . . . . ?
Cu2 Se2 Cu1 S1 -159.6(2) . . . . ?
W1 Se2 Cu1 S1 139.4(2) . . . . ?
Cu2 Se2 Cu1 S2 -73.0(2) . . . . ?
W1 Se2 Cu1 S2 -134.0(2) . . . . ?
Cu2 Se2 Cu1 W1 61.05(9) . . . . ?
W1 Se2 Cu1 W1 0.0 . . . . ?
Se4 W1 Cu1 Se1 88.50(11) . . . . ?
Se3 W1 Cu1 Se1 -90.16(10) . . . . ?
Se1 W1 Cu1 Se1 0.0 . . . . ?
Se2 W1 Cu1 Se1 179.70(11) . . . . ?
Cu2 W1 Cu1 Se1 133.28(9) . . . . ?
Cu3 W1 Cu1 Se1 -49.40(8) . . . . ?
Se4 W1 Cu1 Se2 -91.20(11) . . . . ?
Se3 W1 Cu1 Se2 90.14(11) . . . . ?
Se1 W1 Cu1 Se2 -179.70(11) . . . . ?
Se2 W1 Cu1 Se2 0.0 . . . . ?
Cu2 W1 Cu1 Se2 -46.43(9) . . . . ?
Cu3 W1 Cu1 Se2 130.90(9) . . . . ?
Se4 W1 Cu1 S1 179.1(4) . . . . ?
Se3 W1 Cu1 S1 0.4(4) . . . . ?
Se1 W1 Cu1 S1 90.6(4) . . . . ?
Se2 W1 Cu1 S1 -89.7(4) . . . . ?
Cu2 W1 Cu1 S1 -136.1(4) . . . . ?
Cu3 W1 Cu1 S1 41.2(4) . . . . ?
Se4 W1 Cu1 S2 0.8(4) . . . . ?
Se3 W1 Cu1 S2 -177.9(3) . . . . ?
Se1 W1 Cu1 S2 -87.7(3) . . . . ?
Se2 W1 Cu1 S2 92.0(3) . . . . ?
Cu2 W1 Cu1 S2 45.5(3) . . . . ?
Cu3 W1 Cu1 S2 -137.1(3) . . . . ?
W1 Se2 Cu2 Se4 -1.57(10) . . . . ?
Cu1 Se2 Cu2 Se4 -62.73(15) . . . . ?
W1 Se2 Cu2 S4 137.1(2) . . . . ?
Cu1 Se2 Cu2 S4 76.0(2) . . . . ?
W1 Se2 Cu2 S3 -136.4(2) . . . . ?
Cu1 Se2 Cu2 S3 162.4(2) . . . . ?
W1 Se2 Cu2 W1 0.0 . . . . ?
Cu1 Se2 Cu2 W1 -61.16(9) . . . . ?
W1 Se4 Cu2 Se2 1.60(10) . . . . ?
W1 Se4 Cu2 S4 -140.2(2) . . . . ?
W1 Se4 Cu2 S3 133.2(2) . . . . ?
W1 Se4 Cu2 W1 0.0 . . . . ?
Se4 W1 Cu2 Se2 -178.14(12) . . . . ?
Se3 W1 Cu2 Se2 -89.63(11) . . . . ?
Se1 W1 Cu2 Se2 91.87(10) . . . . ?
Se2 W1 Cu2 Se2 0.0 . . . . ?
Cu3 W1 Cu2 Se2 21.1(7) . . . . ?
Cu1 W1 Cu2 Se2 46.58(9) . . . . ?
Se4 W1 Cu2 Se4 0.0 . . . . ?
Se3 W1 Cu2 Se4 88.52(11) . . . . ?
Se1 W1 Cu2 Se4 -89.99(10) . . . . ?
Se2 W1 Cu2 Se4 178.14(12) . . . . ?
Cu3 W1 Cu2 Se4 -160.8(7) . . . . ?
Cu1 W1 Cu2 Se4 -135.28(10) . . . . ?
Se4 W1 Cu2 S4 83.7(3) . . . . ?
Se3 W1 Cu2 S4 172.2(3) . . . . ?
Se1 W1 Cu2 S4 -6.3(3) . . . . ?
Se2 W1 Cu2 S4 -98.2(3) . . . . ?
Cu3 W1 Cu2 S4 -77.1(8) . . . . ?
Cu1 W1 Cu2 S4 -51.6(3) . . . . ?
Se4 W1 Cu2 S3 -93.5(3) . . . . ?
Se3 W1 Cu2 S3 -5.0(3) . . . . ?
Se1 W1 Cu2 S3 176.5(3) . . . . ?
Se2 W1 Cu2 S3 84.6(3) . . . . ?
Cu3 W1 Cu2 S3 105.7(7) . . . . ?
Cu1 W1 Cu2 S3 131.2(3) . . . . ?
W1 Se1 Cu3 S5 -153.8(2) . . . . ?
Cu1 Se1 Cu3 S5 142.7(2) . . . . ?
W1 Se1 Cu3 Se3 -8.09(10) . . . . ?
Cu1 Se1 Cu3 Se3 -71.69(13) . . . . ?
W1 Se1 Cu3 S6 119.0(2) . . . . ?
Cu1 Se1 Cu3 S6 55.4(2) . . . . ?
W1 Se1 Cu3 W1 0.0 . . . . ?
Cu1 Se1 Cu3 W1 -63.59(8) . . . . ?
W1 Se3 Cu3 S5 152.5(2) . . . . ?
W1 Se3 Cu3 Se1 8.23(10) . . . . ?
W1 Se3 Cu3 S6 -123.9(2) . . . . ?
W1 Se3 Cu3 W1 0.0 . . . . ?
Se4 W1 Cu3 S5 -1.9(5) . . . . ?
Se3 W1 Cu3 S5 -88.0(5) . . . . ?
Se1 W1 Cu3 S5 82.4(5) . . . . ?
Se2 W1 Cu3 S5 176.9(5) . . . . ?
Cu2 W1 Cu3 S5 157.2(7) . . . . ?
Cu1 W1 Cu3 S5 131.6(5) . . . . ?
Se4 W1 Cu3 Se1 -84.32(11) . . . . ?
Se3 W1 Cu3 Se1 -170.38(11) . . . . ?
Se1 W1 Cu3 Se1 0.0 . . . . ?
Se2 W1 Cu3 Se1 94.52(9) . . . . ?
Cu2 W1 Cu3 Se1 74.8(7) . . . . ?
Cu1 W1 Cu3 Se1 49.24(9) . . . . ?
Se4 W1 Cu3 Se3 86.06(12) . . . . ?
Se3 W1 Cu3 Se3 0.0 . . . . ?
Se1 W1 Cu3 Se3 170.38(11) . . . . ?
Se2 W1 Cu3 Se3 -95.10(10) . . . . ?
Cu2 W1 Cu3 Se3 -114.8(7) . . . . ?
Cu1 W1 Cu3 Se3 -140.38(9) . . . . ?
Se4 W1 Cu3 S6 173.9(3) . . . . ?
Se3 W1 Cu3 S6 87.8(3) . . . . ?
Se1 W1 Cu3 S6 -101.8(3) . . . . ?
Se2 W1 Cu3 S6 -7.3(3) . . . . ?
Cu2 W1 Cu3 S6 -27.0(8) . . . . ?
Cu1 W1 Cu3 S6 -52.6(3) . . . . ?
Se1 Cu1 S1 C1 -112.1(9) . . . . ?
Se2 Cu1 S1 C1 112.1(9) . . . . ?
S2 Cu1 S1 C1 -1.4(9) . . . . ?
W1 Cu1 S1 C1 179.7(9) . . . . ?
Se1 Cu1 S2 C1 116.3(9) . . . . ?
Se2 Cu1 S2 C1 -112.7(9) . . . . ?
S1 Cu1 S2 C1 1.4(9) . . . . ?
W1 Cu1 S2 C1 -179.6(9) . . . . ?
Se2 Cu2 S3 C6 -119.8(7) . . . . ?
Se4 Cu2 S3 C6 110.8(7) . . . . ?
S4 Cu2 S3 C6 -0.6(7) . . . . ?
W1 Cu2 S3 C6 177.7(7) . . . . ?
Se2 Cu2 S4 C6 108.9(7) . . . . ?
Se4 Cu2 S4 C6 -115.2(7) . . . . ?
S3 Cu2 S4 C6 0.6(7) . . . . ?
W1 Cu2 S4 C6 -177.6(7) . . . . ?
Se1 Cu3 S5 C11 -119.5(8) . . . . ?
Se3 Cu3 S5 C11 100.2(8) . . . . ?
S6 Cu3 S5 C11 -4.2(8) . . . . ?
W1 Cu3 S5 C11 172.4(8) . . . . ?
S5 Cu3 S6 C11 4.3(8) . . . . ?
Se1 Cu3 S6 C11 119.3(8) . . . . ?
Se3 Cu3 S6 C11 -115.0(8) . . . . ?
W1 Cu3 S6 C11 -174.0(8) . . . . ?
C4 N1 C1 S2 -171.3(34) . . . . ?
C2 N1 C1 S2 -7.6(45) . . . . ?
C4 N1 C1 S1 8.5(50) . . . . ?
C2 N1 C1 S1 172.2(29) . . . . ?
Cu1 S2 C1 N1 177.5(26) . . . . ?
Cu1 S2 C1 S1 -2.2(14) . . . . ?
Cu1 S1 C1 N1 -177.5(26) . . . . ?
Cu1 S1 C1 S2 2.2(15) . . . . ?
C1 N1 C2 C3' 123.8(63) . . . . ?
C4 N1 C2 C3' -71.7(71) . . . . ?
C1 N1 C2 C3 87.3(53) . . . . ?
C4 N1 C2 C3 -108.2(52) . . . . ?
C3' C2 C3 C3' 0.00(3) . . . . ?
N1 C2 C3 C3' 103.2(100) . . . . ?
C2 C3 C3' C2 0.00(2) . . . . ?
C3 C2 C3' C3 0.00(2) . . . . ?
N1 C2 C3' C3 -88.3(96) . . . . ?
C1 N1 C4 C5 -133.6(79) . . . . ?
C2 N1 C4 C5 62.0(100) . . . . ?
C9 N2 C6 S3 -2.1(29) . . . . ?
C7 N2 C6 S3 -177.0(15) . . . . ?
C9 N2 C6 S4 178.6(18) . . . . ?
C7 N2 C6 S4 3.7(26) . . . . ?
Cu2 S3 C6 N2 -178.4(17) . . . . ?
Cu2 S3 C6 S4 0.9(10) . . . . ?
Cu2 S4 C6 N2 178.4(16) . . . . ?
Cu2 S4 C6 S3 -0.9(11) . . . . ?
C6 N2 C7 C8 -93.5(24) . . . . ?
C9 N2 C7 C8 91.2(25) . . . . ?
C6 N2 C9 C10 -87.7(28) . . . . ?
C7 N2 C9 C10 87.6(27) . . . . ?
C12 N3 C11 S6 175.2(20) . . . . ?
C14 N3 C11 S6 -11.2(38) . . . . ?
C12 N3 C11 S5 -4.2(36) . . . . ?
C14 N3 C11 S5 169.5(25) . . . . ?
Cu3 S6 C11 N3 174.3(21) . . . . ?
Cu3 S6 C11 S5 -6.4(12) . . . . ?
Cu3 S5 C11 N3 -174.0(21) . . . . ?
Cu3 S5 C11 S6 6.7(13) . . . . ?
C11 N3 C12 C13 91.0(33) . . . . ?
C14 N3 C12 C13 -83.1(37) . . . . ?
C11 N3 C14 C15 90.8(36) . . . . ?
C12 N3 C14 C15 -95.0(34) . . . . ?
C18 N4 C16 C17 46.9(38) . . . . ?
C22 N4 C16 C17 176.5(27) . . . . ?
C20 N4 C16 C17 -68.6(31) . . . . ?
C22 N4 C18 C19 -60.0(37) . . . . ?
C16 N4 C18 C19 63.7(38) . . . . ?
C20 N4 C18 C19 -177.9(27) . . . . ?
C18 N4 C20 C21 175.1(29) . . . . ?
C22 N4 C20 C21 52.2(29) . . . . ?
C16 N4 C20 C21 -59.3(27) . . . . ?
C18 N4 C22 C23 -52.0(32) . . . . ?
C16 N4 C22 C23 176.8(22) . . . . ?
C20 N4 C22 C23 62.3(29) . . . . ?
C28 N5 C24 C25 -53.1(34) . . . . ?
C26 N5 C24 C25 -174.2(26) . . . . ?
C30 N5 C24 C25 66.8(37) . . . . ?
C24 N5 C26 C27 179.8(30) . . . . ?
C28 N5 C26 C27 54.9(36) . . . . ?
C30 N5 C26 C27 -57.6(37) . . . . ?
C24 N5 C28 C29 -54.7(40) . . . . ?
C26 N5 C28 C29 65.6(37) . . . . ?
C30 N5 C28 C29 -179.6(32) . . . . ?
C24 N5 C30 C31 53.1(40) . . . . ?
C28 N5 C30 C31 178.9(33) . . . . ?
C26 N5 C30 C31 -65.6(36) . . . . ?
